data_2228454
loop_
_publ_author_name
'von Eschwege, Karel G.'
'Kuhn, Annemarie'

_publ_section_title
;
 Low-temperature redetermination of 1,3-bis(pentafluorophenyl)triazene
;
_journal_coeditor_code KP2288
_journal_issue 12
_journal_name_full 'Acta Crystallographica Section E'
_journal_page_first o3177
_journal_paper_doi 10.1107/S1600536810045447
_journal_volume 66
_journal_year 2010
_chemical_formula_iupac 'C12 H F10 N3'
_chemical_formula_moiety 'C12 H F10 N3'
_chemical_formula_sum 'C12 H F10 N3'
_chemical_formula_weight 377.16
_chemical_name_systematic
;
1,3-bis(pentafluorophenyl)triazene
;
_space_group_IT_number 14
_symmetry_cell_setting monoclinic
_symmetry_space_group_name_Hall '-P 2ybc'
_symmetry_space_group_name_H-M 'P 1 21/c 1'
_atom_sites_solution_hydrogens geom
_atom_sites_solution_primary direct
_atom_sites_solution_secondary difmap
_audit_creation_method 'WinGX routine CIF_UPDATE'
_cell_angle_alpha 90
_cell_angle_beta 95.585(2)
_cell_angle_gamma 90
_cell_formula_units_Z 4
_cell_length_a 9.9930(8)
_cell_length_b 9.4850(8)
_cell_length_c 12.9200(11)
_cell_measurement_reflns_used 2521
_cell_measurement_temperature 100(2)
_cell_measurement_theta_max 28.11
_cell_measurement_theta_min 3.46
_cell_volume 1218.79(18)
_computing_cell_refinement 'SAINT-Plus (Bruker, 2004)'
_computing_data_collection 'APEX2 (Bruker, 2005)'
_computing_data_reduction 'SAINT-Plus and XPREP (Bruker, 2004)'
_computing_molecular_graphics 'DIAMOND (Brandenburg & Putz, 2005)'
_computing_publication_material 'WinGX (Farrugia, 1999)'
_computing_structure_refinement 'SHELXL97 (Sheldrick, 2008)'
_computing_structure_solution 'SIR97 (Altomare <i>et al.</i>, 1999)'
_diffrn_ambient_temperature 100(2)
_diffrn_detector_area_resol_mean 8.4
_diffrn_measured_fraction_theta_full 0.988
_diffrn_measured_fraction_theta_max 0.988
_diffrn_measurement_device_type
;
Bruker X8 APEXII 4K Kappa CCD
;
_diffrn_measurement_method \f
_diffrn_radiation_monochromator graphite
_diffrn_radiation_type MoK\a
_diffrn_radiation_wavelength 0.71073
_diffrn_reflns_av_R_equivalents 0.0385
_diffrn_reflns_limit_h_max 13
_diffrn_reflns_limit_h_min -12
_diffrn_reflns_limit_k_max 12
_diffrn_reflns_limit_k_min -12
_diffrn_reflns_limit_l_max 17
_diffrn_reflns_limit_l_min -17
_diffrn_reflns_number 12525
_diffrn_reflns_theta_full 28.33
_diffrn_reflns_theta_max 28.33
_diffrn_reflns_theta_min 2.67
_diffrn_standards_decay_% 0
_diffrn_standards_interval_count 0
_diffrn_standards_interval_time 0
_diffrn_standards_number 0
_exptl_absorpt_coefficient_mu 0.234
_exptl_absorpt_correction_T_max 0.9658
_exptl_absorpt_correction_T_min 0.9332
_exptl_absorpt_correction_type multi-scan
_exptl_absorpt_process_details
;
(SADABS; Bruker; 2004)
;
_exptl_crystal_colour red
_exptl_crystal_density_diffrn 2.055
_exptl_crystal_density_method 'not measured'
_exptl_crystal_description cuboid
_exptl_crystal_F_000 736
_exptl_crystal_size_max 0.3
_exptl_crystal_size_mid 0.19
_exptl_crystal_size_min 0.15
_refine_diff_density_max 0.358
_refine_diff_density_min -0.314
_refine_ls_extinction_method none
_refine_ls_goodness_of_fit_ref 1.067
_refine_ls_hydrogen_treatment constr
_refine_ls_matrix_type full
_refine_ls_number_parameters 226
_refine_ls_number_reflns 3013
_refine_ls_number_restraints 0
_refine_ls_restrained_S_all 1.067
_refine_ls_R_factor_all 0.0588
_refine_ls_R_factor_gt 0.0385
_refine_ls_shift/su_max 0
_refine_ls_shift/su_mean 0
_refine_ls_structure_factor_coef Fsqd
_refine_ls_weighting_details 'calc w=1/[\s^2^(Fo^2^)+(0.0438P)^2^+0.6444P] where P=(Fo^2^+2Fc^2^)/3'
_refine_ls_weighting_scheme calc
_refine_ls_wR_factor_ref 0.1068
_reflns_number_gt 2177
_reflns_number_total 3013
_reflns_threshold_expression >2sigma(I)
_cod_data_source_file kp2288.cif
_cod_data_source_block I
_cod_original_sg_symbol_H-M 'P 21/c'
_cod_database_code 2228454
_cod_database_fobs_code 2228454

loop_
_symmetry_equiv_pos_as_xyz
'x, y, z'
'-x, y+1/2, -z+1/2'
'-x, -y, -z'
'x, -y+1/2, z+1/2'

loop_
_atom_site_type_symbol
_atom_site_label
_atom_site_fract_x
_atom_site_fract_y
_atom_site_fract_z
_atom_site_U_iso_or_equiv
_atom_site_adp_type
_atom_site_calc_flag
_atom_site_refinement_flags
_atom_site_occupancy
_atom_site_disorder_assembly
_atom_site_disorder_group
N N1 0.32054(15) -0.00606(18) 0.51342(13) 0.0176(4) Uani d . 1 . .
N N2 0.29181(15) 0.01759(18) 0.41693(13) 0.0170(4) Uani d . 1 . .
N N3 0.39984(15) 0.04639(18) 0.36826(13) 0.0187(4) Uani d . 1 . .
H H3 0.4793 0.0554 0.4034 0.022 Uiso calc R 1 . .
C C1 0.38491(18) 0.0620(2) 0.26046(15) 0.0161(4) Uani d . 1 . .
C C2 0.28659(18) -0.0055(2) 0.19428(16) 0.0170(4) Uani d . 1 . .
C C3 0.27844(18) 0.0129(2) 0.08793(16) 0.0183(4) Uani d . 1 . .
C C4 0.37001(19) 0.0977(2) 0.04420(16) 0.0198(4) Uani d . 1 . .
C C5 0.46978(19) 0.1626(2) 0.10765(16) 0.0199(4) Uani d . 1 . .
C C6 0.47531(18) 0.1467(2) 0.21357(16) 0.0184(4) Uani d . 1 . .
C C7 0.20622(17) -0.0486(2) 0.56306(15) 0.0156(4) Uani d . 1 . .
C C8 0.20040(18) -0.0106(2) 0.66629(16) 0.0178(4) Uani d . 1 . .
C C9 0.09951(19) -0.0571(2) 0.72416(15) 0.0190(4) Uani d . 1 . .
C C10 0.00216(18) -0.1471(2) 0.67859(16) 0.0187(4) Uani d . 1 . .
C C11 0.00446(18) -0.1863(2) 0.57591(16) 0.0174(4) Uani d . 1 . .
C C12 0.10529(18) -0.1381(2) 0.51888(15) 0.0165(4) Uani d . 1 . .
F F2 0.19834(11) -0.09374(13) 0.23200(9) 0.0218(3) Uani d . 1 . .
F F3 0.18284(12) -0.05460(13) 0.02754(9) 0.0254(3) Uani d . 1 . .
F F4 0.36352(12) 0.11346(14) -0.05941(9) 0.0272(3) Uani d . 1 . .
F F5 0.56138(12) 0.24230(14) 0.06517(10) 0.0283(3) Uani d . 1 . .
F F6 0.57237(11) 0.21376(13) 0.27471(9) 0.0246(3) Uani d . 1 . .
F F8 0.29674(11) 0.07433(13) 0.71246(9) 0.0241(3) Uani d . 1 . .
F F9 0.09641(12) -0.01701(14) 0.82274(9) 0.0269(3) Uani d . 1 . .
F F10 -0.09396(11) -0.19674(13) 0.73422(10) 0.0243(3) Uani d . 1 . .
F F11 -0.09111(11) -0.27180(13) 0.53101(10) 0.0245(3) Uani d . 1 . .
F F12 0.10472(11) -0.18344(13) 0.42082(9) 0.0218(3) Uani d . 1 . .

loop_
_atom_site_aniso_label
_atom_site_aniso_U_11
_atom_site_aniso_U_22
_atom_site_aniso_U_33
_atom_site_aniso_U_12
_atom_site_aniso_U_13
_atom_site_aniso_U_23
N1 0.0153(7) 0.0214(9) 0.0163(9) 0.0000(6) 0.0024(6) -0.0012(7)
N2 0.0160(7) 0.0181(9) 0.0172(9) 0.0000(6) 0.0031(6) -0.0005(7)
N3 0.0142(7) 0.0247(10) 0.0172(9) -0.0037(7) 0.0009(6) 0.0012(7)
C1 0.0152(8) 0.0164(10) 0.0167(10) 0.0014(7) 0.0017(7) 0.0008(8)
C2 0.0158(8) 0.0147(10) 0.0209(11) 0.0001(7) 0.0035(7) 0.0003(8)
C3 0.0173(9) 0.0182(10) 0.0190(11) 0.0016(8) -0.0006(8) -0.0006(8)
C4 0.0244(10) 0.0200(11) 0.0155(10) 0.0055(8) 0.0040(8) 0.0026(8)
C5 0.0193(9) 0.0177(11) 0.0236(11) 0.0004(8) 0.0070(8) 0.0035(9)
C6 0.0150(8) 0.0167(10) 0.0230(11) -0.0002(7) -0.0003(8) -0.0013(8)
C7 0.0138(8) 0.0171(10) 0.0159(10) 0.0027(7) 0.0014(7) 0.0014(8)
C8 0.0144(8) 0.0186(11) 0.0199(11) 0.0000(7) -0.0003(7) -0.0018(8)
C9 0.0210(9) 0.0226(11) 0.0134(10) 0.0053(8) 0.0023(8) 0.0014(8)
C10 0.0163(9) 0.0192(11) 0.0215(11) 0.0035(8) 0.0060(8) 0.0069(8)
C11 0.0155(8) 0.0152(10) 0.0211(11) -0.0005(7) -0.0009(7) 0.0004(8)
C12 0.0176(9) 0.0187(10) 0.0130(10) 0.0025(7) 0.0004(7) -0.0002(8)
F2 0.0208(5) 0.0244(7) 0.0203(6) -0.0077(5) 0.0023(5) 0.0023(5)
F3 0.0293(6) 0.0275(7) 0.0183(7) -0.0069(5) -0.0036(5) -0.0011(5)
F4 0.0334(7) 0.0318(8) 0.0171(7) 0.0016(6) 0.0055(5) 0.0032(5)
F5 0.0265(6) 0.0308(7) 0.0292(7) -0.0082(5) 0.0106(5) 0.0064(6)
F6 0.0197(5) 0.0285(7) 0.0252(7) -0.0087(5) -0.0005(5) -0.0005(5)
F8 0.0226(6) 0.0298(7) 0.0195(7) -0.0071(5) 0.0004(5) -0.0053(5)
F9 0.0304(6) 0.0342(8) 0.0168(6) -0.0011(5) 0.0060(5) -0.0033(5)
F10 0.0212(6) 0.0270(7) 0.0260(7) -0.0008(5) 0.0098(5) 0.0048(5)
F11 0.0198(5) 0.0260(7) 0.0274(7) -0.0088(5) -0.0002(5) -0.0008(5)
F12 0.0241(6) 0.0249(7) 0.0162(6) -0.0046(5) 0.0018(5) -0.0029(5)

loop_
_atom_type_symbol
_atom_type_description
_atom_type_scat_dispersion_real
_atom_type_scat_dispersion_imag
_atom_type_scat_source
C C 0.0033 0.0016 'International Tables Vol C Tables 4.2.6.8 and 6.1.1.4'
H H 0 0 'International Tables Vol C Tables 4.2.6.8 and 6.1.1.4'
N N 0.0061 0.0033 'International Tables Vol C Tables 4.2.6.8 and 6.1.1.4'
F F 0.0171 0.0103 'International Tables Vol C Tables 4.2.6.8 and 6.1.1.4'

loop_
_geom_angle_atom_site_label_1
_geom_angle_atom_site_label_2
_geom_angle_atom_site_label_3
_geom_angle_site_symmetry_1
_geom_angle_site_symmetry_3
_geom_angle
_geom_angle_publ_flag
N2 N1 C7 . . 112.19(15) ?
N1 N2 N3 . . 112.56(15) ?
N2 N3 C1 . . 118.78(15) ?
N2 N3 H3 . . 120.6 ?
C1 N3 H3 . . 120.6 ?
C6 C1 C2 . . 116.55(18) ?
C6 C1 N3 . . 119.05(17) ?
C2 C1 N3 . . 124.38(17) ?
F2 C2 C3 . . 117.62(17) ?
F2 C2 C1 . . 120.85(18) ?
C3 C2 C1 . . 121.51(18) ?
F3 C3 C2 . . 119.36(17) ?
F3 C3 C4 . . 120.34(18) ?
C2 C3 C4 . . 120.28(18) ?
F4 C4 C5 . . 120.47(18) ?
F4 C4 C3 . . 120.24(18) ?
C5 C4 C3 . . 119.27(19) ?
F5 C5 C6 . . 120.39(18) ?
F5 C5 C4 . . 119.46(19) ?
C6 C5 C4 . . 120.14(18) ?
F6 C6 C5 . . 119.25(17) ?
F6 C6 C1 . . 118.53(18) ?
C5 C6 C1 . . 122.21(18) ?
C8 C7 C12 . . 117.02(17) ?
C8 C7 N1 . . 118.04(17) ?
C12 C7 N1 . . 124.61(18) ?
F8 C8 C9 . . 118.51(18) ?
F8 C8 C7 . . 119.02(17) ?
C9 C8 C7 . . 122.46(18) ?
F9 C9 C10 . . 120.19(17) ?
F9 C9 C8 . . 120.73(18) ?
C10 C9 C8 . . 119.08(18) ?
F10 C10 C11 . . 120.04(18) ?
F10 C10 C9 . . 120.00(18) ?
C11 C10 C9 . . 119.95(17) ?
F11 C11 C10 . . 120.08(17) ?
F11 C11 C12 . . 119.65(18) ?
C10 C11 C12 . . 120.28(18) ?
F12 C12 C11 . . 117.55(17) ?
F12 C12 C7 . . 121.24(17) ?
C11 C12 C7 . . 121.18(18) ?

loop_
_geom_bond_atom_site_label_1
_geom_bond_atom_site_label_2
_geom_bond_site_symmetry_2
_geom_bond_distance
_geom_bond_publ_flag
N1 N2 . 1.272(2) ?
N1 C7 . 1.422(2) ?
N2 N3 . 1.330(2) ?
N3 C1 . 1.394(2) ?
N3 H3 . 0.88 ?
C1 C6 . 1.391(3) ?
C1 C2 . 1.394(3) ?
C2 F2 . 1.341(2) ?
C2 C3 . 1.380(3) ?
C3 F3 . 1.336(2) ?
C3 C4 . 1.380(3) ?
C4 F4 . 1.342(2) ?
C4 C5 . 1.373(3) ?
C5 F5 . 1.345(2) ?
C5 C6 . 1.373(3) ?
C6 F6 . 1.349(2) ?
C7 C8 . 1.388(3) ?
C7 C12 . 1.397(3) ?
C8 F8 . 1.349(2) ?
C8 C9 . 1.385(3) ?
C9 F9 . 1.332(2) ?
C9 C10 . 1.382(3) ?
C10 F10 . 1.340(2) ?
C10 C11 . 1.380(3) ?
C11 F11 . 1.341(2) ?
C11 C12 . 1.383(3) ?
C12 F12 . 1.337(2) ?

loop_
_geom_hbond_atom_site_label_D
_geom_hbond_atom_site_label_H
_geom_hbond_atom_site_label_A
_geom_hbond_site_symmetry_A
_geom_hbond_distance_DH
_geom_hbond_distance_HA
_geom_hbond_distance_DA
_geom_hbond_angle_DHA
N3 H3 N1 3_656 0.88 2.23 3.076(2) 162.2

loop_
_geom_torsion_atom_site_label_1
_geom_torsion_atom_site_label_2
_geom_torsion_atom_site_label_3
_geom_torsion_atom_site_label_4
_geom_torsion_site_symmetry_1
_geom_torsion_site_symmetry_2
_geom_torsion_site_symmetry_3
_geom_torsion_site_symmetry_4
_geom_torsion
_geom_torsion_publ_flag
C7 N1 N2 N3 . . . . -174.92(16) ?
N1 N2 N3 C1 . . . . 174.28(17) ?
N2 N3 C1 C6 . . . . 152.97(18) ?
N2 N3 C1 C2 . . . . -29.0(3) ?
C6 C1 C2 F2 . . . . 177.31(17) ?
N3 C1 C2 F2 . . . . -0.7(3) ?
C6 C1 C2 C3 . . . . -1.0(3) ?
N3 C1 C2 C3 . . . . -179.05(18) ?
F2 C2 C3 F3 . . . . 1.3(3) ?
C1 C2 C3 F3 . . . . 179.65(17) ?
F2 C2 C3 C4 . . . . -177.26(17) ?
C1 C2 C3 C4 . . . . 1.1(3) ?
F3 C3 C4 F4 . . . . 0.2(3) ?
C2 C3 C4 F4 . . . . 178.76(17) ?
F3 C3 C4 C5 . . . . -178.06(18) ?
C2 C3 C4 C5 . . . . 0.5(3) ?
F4 C4 C5 F5 . . . . -0.1(3) ?
C3 C4 C5 F5 . . . . 178.22(18) ?
F4 C4 C5 C6 . . . . 179.63(18) ?
C3 C4 C5 C6 . . . . -2.1(3) ?
F5 C5 C6 F6 . . . . 1.1(3) ?
C4 C5 C6 F6 . . . . -178.58(18) ?
F5 C5 C6 C1 . . . . -178.10(18) ?
C4 C5 C6 C1 . . . . 2.2(3) ?
C2 C1 C6 F6 . . . . -179.85(17) ?
N3 C1 C6 F6 . . . . -1.7(3) ?
C2 C1 C6 C5 . . . . -0.6(3) ?
N3 C1 C6 C5 . . . . 177.51(18) ?
N2 N1 C7 C8 . . . . -147.83(18) ?
N2 N1 C7 C12 . . . . 38.9(3) ?
C12 C7 C8 F8 . . . . 179.22(17) ?
N1 C7 C8 F8 . . . . 5.4(3) ?
C12 C7 C8 C9 . . . . -0.5(3) ?
N1 C7 C8 C9 . . . . -174.24(18) ?
F8 C8 C9 F9 . . . . 1.1(3) ?
C7 C8 C9 F9 . . . . -179.21(18) ?
F8 C8 C9 C10 . . . . -178.35(17) ?
C7 C8 C9 C10 . . . . 1.3(3) ?
F9 C9 C10 F10 . . . . -1.5(3) ?
C8 C9 C10 F10 . . . . 177.96(17) ?
F9 C9 C10 C11 . . . . 178.85(17) ?
C8 C9 C10 C11 . . . . -1.7(3) ?
F10 C10 C11 F11 . . . . 1.4(3) ?
C9 C10 C11 F11 . . . . -178.93(17) ?
F10 C10 C11 C12 . . . . -178.43(17) ?
C9 C10 C11 C12 . . . . 1.2(3) ?
F11 C11 C12 F12 . . . . -2.0(3) ?
C10 C11 C12 F12 . . . . 177.86(17) ?
F11 C11 C12 C7 . . . . 179.80(17) ?
C10 C11 C12 C7 . . . . -0.3(3) ?
C8 C7 C12 F12 . . . . -178.17(17) ?
N1 C7 C12 F12 . . . . -4.9(3) ?
C8 C7 C12 C11 . . . . 0.0(3) ?
N1 C7 C12 C11 . . . . 173.28(18) ?

loop_
_cod_related_entry_id
_cod_related_entry_database
_cod_related_entry_code
1 ChemSpider 30656373
